data_2233384
loop_
_publ_author_name
'Ina\,c, Hasan'
'Dege, Necmi'
'G\"um\"u\,s, S\"umeyye'
'A\(gar, Erbil'
'Soylu, Mustafa Serkan'

_publ_section_title
;
 (<i>E</i>)-3-[(2-Methyl-4-nitrophenyl)iminomethyl]-1-benzothiophene
;
_journal_coeditor_code BT5774
_journal_issue 2
_journal_name_full 'Acta Crystallographica Section E'
_journal_page_first o361
_journal_paper_doi 10.1107/S1600536812000190
_journal_volume 68
_journal_year 2012
_chemical_formula_iupac 'C16 H12 N2 O2 S'
_chemical_formula_moiety 'C16 H12 N2 O2 S'
_chemical_formula_sum 'C16 H12 N2 O2 S'
_chemical_formula_weight 296.34
_chemical_name_systematic
;
(<i>E</i>)-3-[(2-Methyl-4-nitrophenyl)iminomethyl]-1-benzothiophene
;
_space_group_IT_number 4
_symmetry_cell_setting monoclinic
_symmetry_space_group_name_Hall 'P 2yb'
_symmetry_space_group_name_H-M 'P 1 21 1'
_atom_sites_solution_hydrogens geom
_atom_sites_solution_primary direct
_atom_sites_solution_secondary difmap
_audit_creation_method SHELXL-97
_cell_angle_alpha 90.00
_cell_angle_beta 91.341(4)
_cell_angle_gamma 90.00
_cell_formula_units_Z 2
_cell_length_a 7.6224(4)
_cell_length_b 7.9139(4)
_cell_length_c 11.7536(5)
_cell_measurement_reflns_used 1356
_cell_measurement_temperature 296
_cell_measurement_theta_max 27.6903
_cell_measurement_theta_min 3.2137
_cell_volume 708.82(6)
_computing_cell_refinement
;
<i>CrysAlis PRO</i> (Oxford Diffraction, 2009)
;
_computing_data_collection
;
<i>CrysAlis PRO</i> (Oxford Diffraction, 2009)
;
_computing_data_reduction
;
<i>CrysAlis PRO</i> (Oxford Diffraction, 2009)
;
_computing_molecular_graphics
;
OLEX2 (Dolomanov <i>et al.</i>, 2009) and ORTEP-3 for Windows (Farrugia,
1997)
;
_computing_publication_material
;
OLEX2 (Dolomanov <i>et al.</i>, 2009), WinGX (Farrugia, 1999)
and PLATON (Spek, 2009)
;
_computing_structure_refinement
;
SHELXL97 (Sheldrick, 2008)
;
_computing_structure_solution 'WinGX (Farrugia, 1997) and SHELXS97 (Sheldrick, 2008)'
_diffrn_ambient_temperature 296
_diffrn_detector_area_resol_mean 16.0454
_diffrn_measured_fraction_theta_full 0.997
_diffrn_measured_fraction_theta_max 0.858
_diffrn_measurement_device_type
;
Oxford Diffraction SuperNova Single source at offset diffractometer with an
Eos detector
;
_diffrn_measurement_method '\w scans'
_diffrn_radiation_monochromator mirror
_diffrn_radiation_type MoK\a
_diffrn_radiation_wavelength 0.7107
_diffrn_reflns_av_R_equivalents 0.0129
_diffrn_reflns_av_sigmaI/netI 0.0272
_diffrn_reflns_limit_h_max 9
_diffrn_reflns_limit_h_min -4
_diffrn_reflns_limit_k_max 5
_diffrn_reflns_limit_k_min -10
_diffrn_reflns_limit_l_max 14
_diffrn_reflns_limit_l_min -15
_diffrn_reflns_number 2851
_diffrn_reflns_theta_full 25.00
_diffrn_reflns_theta_max 27.75
_diffrn_reflns_theta_min 3.22
_exptl_absorpt_coefficient_mu 0.234
_exptl_absorpt_correction_T_max 1.00000
_exptl_absorpt_correction_T_min 0.56318
_exptl_absorpt_correction_type multi-scan
_exptl_absorpt_process_details '(<i>CrysAlis PRO</i>; Oxford Diffraction, 2009)'
_exptl_crystal_colour brown
_exptl_crystal_density_diffrn 1.388
_exptl_crystal_density_method 'not measured'
_exptl_crystal_description prism
_exptl_crystal_F_000 308
_exptl_crystal_size_max 0.17
_exptl_crystal_size_mid 0.15
_exptl_crystal_size_min 0.12
_refine_diff_density_max 0.145
_refine_diff_density_min -0.144
_refine_ls_abs_structure_details 'Flack (1983), 572 Friedel pairs'
_refine_ls_abs_structure_Flack -0.07(11)
_refine_ls_extinction_method none
_refine_ls_goodness_of_fit_ref 1.046
_refine_ls_hydrogen_treatment constr
_refine_ls_matrix_type full
_refine_ls_number_parameters 191
_refine_ls_number_reflns 2108
_refine_ls_number_restraints 1
_refine_ls_restrained_S_all 1.047
_refine_ls_R_factor_gt 0.0374
_refine_ls_shift/su_max 0.000
_refine_ls_shift/su_mean 0.000
_refine_ls_structure_factor_coef Fsqd
_refine_ls_weighting_details 'calc w=1/[\s^2^(Fo^2^)+(0.0369P)^2^+0.1426P] where P=(Fo^2^+2Fc^2^)/3'
_refine_ls_weighting_scheme calc
_refine_ls_wR_factor_ref 0.0890
_reflns_number_gt 1870
_reflns_number_total 2108
_reflns_threshold_expression I>2\s(I)
_cod_data_source_file bt5774.cif
_cod_data_source_block I
_cod_original_sg_symbol_H-M 'P 21'
_cod_database_code 2233384
_cod_database_fobs_code 2233384

loop_
_symmetry_equiv_pos_as_xyz
'x, y, z'
'-x, y+1/2, -z'

loop_
_atom_site_type_symbol
_atom_site_label
_atom_site_fract_x
_atom_site_fract_y
_atom_site_fract_z
_atom_site_U_iso_or_equiv
_atom_site_adp_type
_atom_site_calc_flag
_atom_site_refinement_flags
_atom_site_occupancy
_atom_site_symmetry_multiplicity
C C1 0.7745(4) 0.7800(4) 0.3597(2) 0.0487(7) Uani d . 1 1
C C2 0.9349(4) 0.8478(4) 0.3262(3) 0.0621(8) Uani d . 1 1
H H2 0.9650 0.8497 0.2500 0.075 Uiso calc R 1 1
C C3 1.0455(4) 0.9109(5) 0.4081(3) 0.0662(9) Uani d . 1 1
H H3 1.1529 0.9561 0.3876 0.079 Uiso calc R 1 1
C C4 0.9999(4) 0.9087(5) 0.5225(3) 0.0591(8) Uani d . 1 1
H H4 1.0768 0.9545 0.5768 0.071 Uiso calc R 1 1
C C5 0.8438(4) 0.8401(4) 0.5565(2) 0.0491(7) Uani d . 1 1
H H5 0.8165 0.8377 0.6332 0.059 Uiso calc R 1 1
C C6 0.7263(4) 0.7740(3) 0.4744(2) 0.0444(6) Uani d . 1 1
C C7 0.5540(3) 0.6999(5) 0.4864(2) 0.0488(6) Uani d . 1 1
C C8 0.4620(3) 0.6719(4) 0.5914(2) 0.0512(7) Uani d . 1 1
H H8 0.3469 0.6330 0.5868 0.061 Uiso calc R 1 1
C C9 0.4821(4) 0.6556(4) 0.3838(2) 0.0585(8) Uani d . 1 1
H H9 0.3708 0.6083 0.3759 0.070 Uiso calc R 1 1
C C10 0.4313(3) 0.6683(4) 0.7870(2) 0.0497(7) Uani d . 1 1
C C11 0.2601(4) 0.7284(4) 0.7959(2) 0.0597(8) Uani d . 1 1
H H11 0.2086 0.7888 0.7360 0.072 Uiso calc R 1 1
C C12 0.1660(4) 0.6983(5) 0.8939(2) 0.0639(8) Uani d . 1 1
H H12 0.0516 0.7373 0.9004 0.077 Uiso calc R 1 1
C C13 0.2467(4) 0.6093(4) 0.9806(2) 0.0603(9) Uani d . 1 1
C C14 0.4166(4) 0.5529(5) 0.9747(2) 0.0614(8) Uani d . 1 1
H H14 0.4677 0.4944 1.0355 0.074 Uiso calc R 1 1
C C15 0.5110(4) 0.5831(4) 0.8783(2) 0.0539(8) Uani d . 1 1
C C16 0.6974(4) 0.5212(6) 0.8702(3) 0.0789(11) Uani d . 1 1
H H16A 0.7464 0.5045 0.9453 0.118 Uiso calc R 1 1
H H16B 0.7657 0.6034 0.8307 0.118 Uiso calc R 1 1
H H16C 0.6986 0.4162 0.8293 0.118 Uiso calc R 1 1
N N1 0.5308(3) 0.6980(4) 0.68930(16) 0.0527(6) Uani d . 1 1
N N2 0.1479(5) 0.5769(5) 1.0843(3) 0.0851(10) Uani d . 1 1
O O1 0.2209(5) 0.5011(5) 1.1621(2) 0.1246(13) Uani d . 1 1
O O2 -0.0032(4) 0.6264(5) 1.0876(2) 0.1153(14) Uani d . 1 1
S S1 0.61283(11) 0.69395(13) 0.27057(6) 0.0641(2) Uani d . 1 1

loop_
_atom_site_aniso_label
_atom_site_aniso_U_11
_atom_site_aniso_U_22
_atom_site_aniso_U_33
_atom_site_aniso_U_12
_atom_site_aniso_U_13
_atom_site_aniso_U_23
C1 0.0627(17) 0.0399(16) 0.0435(14) 0.0049(13) 0.0028(12) 0.0020(13)
C2 0.077(2) 0.055(2) 0.0559(18) -0.0021(18) 0.0215(15) -0.0005(16)
C3 0.0635(19) 0.060(2) 0.075(2) -0.0075(17) 0.0136(17) 0.0057(18)
C4 0.0594(17) 0.057(2) 0.061(2) -0.0096(16) -0.0056(15) 0.0006(16)
C5 0.0591(17) 0.0436(16) 0.0445(15) -0.0019(14) -0.0013(12) 0.0024(14)
C6 0.0537(15) 0.0366(15) 0.0431(14) 0.0046(12) 0.0027(11) 0.0028(12)
C7 0.0583(15) 0.0451(16) 0.0430(12) -0.0049(15) -0.0015(10) 0.0052(16)
C8 0.0521(14) 0.0483(18) 0.0533(15) -0.0074(15) 0.0006(11) 0.0051(16)
C9 0.0659(18) 0.059(2) 0.0505(15) -0.0105(16) -0.0039(13) 0.0039(15)
C10 0.0571(15) 0.0471(18) 0.0447(13) -0.0116(15) -0.0014(11) -0.0015(14)
C11 0.0644(18) 0.062(2) 0.0524(15) -0.0003(16) -0.0018(13) 0.0056(16)
C12 0.0562(16) 0.071(2) 0.0654(17) -0.002(2) 0.0102(13) -0.013(2)
C13 0.074(2) 0.067(2) 0.0397(15) -0.0203(16) 0.0091(14) -0.0096(15)
C14 0.077(2) 0.063(2) 0.0440(16) -0.0119(17) -0.0038(15) -0.0017(15)
C15 0.0631(18) 0.058(2) 0.0409(15) -0.0080(14) -0.0032(13) 0.0020(14)
C16 0.069(2) 0.101(3) 0.067(2) 0.011(2) -0.0075(17) 0.014(2)
N1 0.0554(12) 0.0593(15) 0.0433(11) -0.0099(15) 0.0006(9) 0.0055(15)
N2 0.100(2) 0.103(3) 0.0538(18) -0.034(2) 0.0222(17) -0.0200(18)
O1 0.149(3) 0.169(4) 0.0565(16) -0.017(3) 0.0217(17) 0.029(2)
O2 0.096(2) 0.175(4) 0.0766(17) -0.027(2) 0.0362(15) -0.0328(19)
S1 0.0847(5) 0.0675(5) 0.0399(3) -0.0104(5) -0.0024(3) -0.0013(4)

loop_
_atom_type_symbol
_atom_type_description
_atom_type_scat_dispersion_real
_atom_type_scat_dispersion_imag
_atom_type_scat_source
C C 0.0033 0.0016 'International Tables Vol C Tables 4.2.6.8 and 6.1.1.4'
H H 0.0000 0.0000 'International Tables Vol C Tables 4.2.6.8 and 6.1.1.4'
N N 0.0061 0.0033 'International Tables Vol C Tables 4.2.6.8 and 6.1.1.4'
O O 0.0106 0.0060 'International Tables Vol C Tables 4.2.6.8 and 6.1.1.4'
S S 0.1246 0.1234 'International Tables Vol C Tables 4.2.6.8 and 6.1.1.4'

loop_
_geom_angle_atom_site_label_1
_geom_angle_atom_site_label_2
_geom_angle_atom_site_label_3
_geom_angle
C2 C1 C6 122.1(3)
C2 C1 S1 126.3(2)
C6 C1 S1 111.6(2)
C3 C2 C1 118.3(3)
C3 C2 H2 120.9
C1 C2 H2 120.9
C2 C3 C4 120.8(3)
C2 C3 H3 119.6
C4 C3 H3 119.6
C5 C4 C3 121.4(3)
C5 C4 H4 119.3
C3 C4 H4 119.3
C4 C5 C6 119.3(3)
C4 C5 H5 120.3
C6 C5 H5 120.3
C5 C6 C1 118.1(3)
C5 C6 C7 130.5(2)
C1 C6 C7 111.4(2)
C9 C7 C6 111.4(2)
C9 C7 C8 121.5(3)
C6 C7 C8 127.0(2)
N1 C8 C7 123.2(2)
N1 C8 H8 118.4
C7 C8 H8 118.4
C7 C9 S1 114.5(2)
C7 C9 H9 122.7
S1 C9 H9 122.7
C11 C10 C15 119.9(2)
C11 C10 N1 121.7(3)
C15 C10 N1 118.3(3)
C12 C11 C10 120.3(3)
C12 C11 H11 119.8
C10 C11 H11 119.8
C13 C12 C11 118.2(3)
C13 C12 H12 120.9
C11 C12 H12 120.9
C12 C13 C14 122.4(3)
C12 C13 N2 118.4(3)
C14 C13 N2 119.2(3)
C13 C14 C15 119.8(3)
C13 C14 H14 120.1
C15 C14 H14 120.1
C14 C15 C10 119.3(3)
C14 C15 C16 120.5(3)
C10 C15 C16 120.1(3)
C15 C16 H16A 109.5
C15 C16 H16B 109.5
H16A C16 H16B 109.5
C15 C16 H16C 109.5
H16A C16 H16C 109.5
H16B C16 H16C 109.5
C8 N1 C10 119.4(2)
O1 N2 O2 123.4(3)
O1 N2 C13 118.3(4)
O2 N2 C13 118.3(4)
C9 S1 C1 91.03(13)

loop_
_geom_bond_atom_site_label_1
_geom_bond_atom_site_label_2
_geom_bond_distance
C1 C2 1.401(4)
C1 C6 1.406(3)
C1 S1 1.738(3)
C2 C3 1.359(5)
C2 H2 0.9300
C3 C4 1.397(5)
C3 H3 0.9300
C4 C5 1.376(4)
C4 H4 0.9300
C5 C6 1.403(4)
C5 H5 0.9300
C6 C7 1.448(4)
C7 C9 1.359(3)
C7 C8 1.450(3)
C8 N1 1.271(3)
C8 H8 0.9300
C9 S1 1.709(3)
C9 H9 0.9300
C10 C11 1.395(4)
C10 C15 1.395(4)
C10 N1 1.411(3)
C11 C12 1.391(4)
C11 H11 0.9300
C12 C13 1.373(5)
C12 H12 0.9300
C13 C14 1.373(5)
C13 N2 1.470(4)
C14 C15 1.377(4)
C14 H14 0.9300
C15 C16 1.508(4)
C16 H16A 0.9600
C16 H16B 0.9600
C16 H16C 0.9600
N2 O1 1.218(4)
N2 O2 1.218(4)

loop_
_geom_hbond_atom_site_label_D
_geom_hbond_atom_site_label_H
_geom_hbond_atom_site_label_A
_geom_hbond_distance_DH
_geom_hbond_distance_HA
_geom_hbond_distance_DA
_geom_hbond_angle_DHA
C5 H5 N1 0.93 2.54 3.093(4) 118.2

loop_
_geom_torsion_atom_site_label_1
_geom_torsion_atom_site_label_2
_geom_torsion_atom_site_label_3
_geom_torsion_atom_site_label_4
_geom_torsion
C6 C1 C2 C3 -0.6(5)
S1 C1 C2 C3 179.6(3)
C1 C2 C3 C4 -0.3(5)
C2 C3 C4 C5 1.2(5)
C3 C4 C5 C6 -1.3(5)
C4 C5 C6 C1 0.3(4)
C4 C5 C6 C7 -178.2(3)
C2 C1 C6 C5 0.6(4)
S1 C1 C6 C5 -179.6(2)
C2 C1 C6 C7 179.4(3)
S1 C1 C6 C7 -0.8(3)
C5 C6 C7 C9 178.3(3)
C1 C6 C7 C9 -0.3(4)
C5 C6 C7 C8 -1.9(5)
C1 C6 C7 C8 179.5(3)
C9 C7 C8 N1 173.7(3)
C6 C7 C8 N1 -6.1(6)
C6 C7 C9 S1 1.3(4)
C8 C7 C9 S1 -178.5(3)
C15 C10 C11 C12 -2.4(5)
N1 C10 C11 C12 -179.4(3)
C10 C11 C12 C13 0.3(5)
C11 C12 C13 C14 1.4(5)
C11 C12 C13 N2 -179.9(3)
C12 C13 C14 C15 -1.0(5)
N2 C13 C14 C15 -179.7(3)
C13 C14 C15 C10 -1.2(5)
C13 C14 C15 C16 -179.7(3)
C11 C10 C15 C14 2.8(5)
N1 C10 C15 C14 179.9(3)
C11 C10 C15 C16 -178.7(3)
N1 C10 C15 C16 -1.6(5)
C7 C8 N1 C10 179.7(3)
C11 C10 N1 C8 -47.3(5)
C15 C10 N1 C8 135.7(3)
C12 C13 N2 O1 -178.5(3)
C14 C13 N2 O1 0.3(5)
C12 C13 N2 O2 1.9(5)
C14 C13 N2 O2 -179.3(3)
C7 C9 S1 C1 -1.5(3)
C2 C1 S1 C9 -178.9(3)
C6 C1 S1 C9 1.3(2)
